data_4103799
loop_
_publ_author_name
'Thibault Cantat'
'Th\'er\`ese Arliguie'
'Anne No\"el'
'Pierre Thu\'ery'
'Michel Ephritikhine'
'Pascal Le Floch'
'Nicolas M\'ezailles'

_publ_contact_author_address
;
      CEA/Saclay, SCM (CNRS URA 331)
      B\^at. 125
      91191 Gif-sur-Yvette
      France
;
_publ_contact_author_email ephri@drecam.cea.fr
_publ_contact_author_fax '33 (0) 1 69 08 66 40'
_publ_contact_author_name 'M. Ephritikhine'
_publ_contact_author_phone '33 (0) 1 69 08 64 36'
_publ_section_title
;
 The U=C Double Bond: Synthesis and Study of Uranium Nucleophilic Carbene
 Complexes
;
_journal_name_full 'Journal of the American Chemical Society'
_journal_page_first 963
_journal_page_last 972
_journal_paper_doi 10.1021/ja807282s
_journal_volume 131
_journal_year 2009
_chemical_formula_sum 'C99.5 H112 B6 P6 S6 U3'
_chemical_formula_weight 2465.02
_space_group_IT_number 2
_symmetry_cell_setting triclinic
_symmetry_space_group_name_Hall '-P 1'
_symmetry_space_group_name_H-M 'P -1'
_atom_sites_solution_hydrogens geom
_atom_sites_solution_primary heavy
_atom_sites_solution_secondary difmap
_audit_creation_method SHELXL-97
_cell_angle_alpha 107.317(2)
_cell_angle_beta 98.7420(10)
_cell_angle_gamma 95.6830(10)
_cell_formula_units_Z 2
_cell_length_a 14.0685(3)
_cell_length_b 15.4706(3)
_cell_length_c 24.6002(4)
_cell_measurement_reflns_used 193777
_cell_measurement_temperature 100(2)
_cell_measurement_theta_max 25.68
_cell_measurement_theta_min 2.93
_cell_volume 4992.72(18)
_computing_cell_refinement 'HKL2000 (Otwinowski & Minor, 1997)'
_computing_data_collection 'COLLECT (Hooft, 1998)'
_computing_data_reduction 'HKL2000 (Otwinowski & Minor, 1997)'
_computing_molecular_graphics 'SHELXTL (Sheldrick, 1999)'
_computing_publication_material 'SHELXTL (Sheldrick, 1999); PLATON (Spek, 2003)'
_computing_structure_refinement 'SHELXL-97 (Sheldrick, 1997)'
_computing_structure_solution 'SHELXS-97 (Sheldrick, 1997)'
_diffrn_ambient_temperature 100(2)
_diffrn_measured_fraction_theta_full 0.998
_diffrn_measured_fraction_theta_max 0.998
_diffrn_measurement_device_type 'Nonius Kappa-CCD area-detector diffractometer'
_diffrn_measurement_method 'two \f and ten \w scans with 2\% steps'
_diffrn_radiation_monochromator graphite
_diffrn_radiation_source 'fine-focus sealed tube'
_diffrn_radiation_type MoK\a
_diffrn_radiation_wavelength 0.71073
_diffrn_reflns_av_R_equivalents 0.0465
_diffrn_reflns_av_sigmaI/netI 0.0577
_diffrn_reflns_limit_h_max 17
_diffrn_reflns_limit_h_min -17
_diffrn_reflns_limit_k_max 18
_diffrn_reflns_limit_k_min -18
_diffrn_reflns_limit_l_max 29
_diffrn_reflns_limit_l_min -29
_diffrn_reflns_number 193777
_diffrn_reflns_theta_full 25.68
_diffrn_reflns_theta_max 25.68
_diffrn_reflns_theta_min 2.93
_diffrn_standards_decay_% 0
_diffrn_standards_interval_time 0
_diffrn_standards_number 0
_exptl_absorpt_coefficient_mu 5.120
_exptl_absorpt_correction_T_max 0.419
_exptl_absorpt_correction_T_min 0.311
_exptl_absorpt_correction_type multi-scan
_exptl_absorpt_process_details 'SCALEPACK (Otwinowski & Minor, 1997)'
_exptl_crystal_colour 'translucent dark brown'
_exptl_crystal_density_diffrn 1.640
_exptl_crystal_density_method 'not measured'
_exptl_crystal_description irregular
_exptl_crystal_F_000 2402
_exptl_crystal_size_max 0.22
_exptl_crystal_size_mid 0.22
_exptl_crystal_size_min 0.17
_refine_diff_density_max 2.095
_refine_diff_density_min -1.219
_refine_diff_density_rms 0.129
_refine_ls_extinction_method none
_refine_ls_goodness_of_fit_ref 1.040
_refine_ls_hydrogen_treatment mixed
_refine_ls_matrix_type full
_refine_ls_number_parameters 1165
_refine_ls_number_reflns 18920
_refine_ls_number_restraints 18
_refine_ls_restrained_S_all 1.046
_refine_ls_R_factor_all 0.0525
_refine_ls_R_factor_gt 0.0328
_refine_ls_shift/su_max 0.001
_refine_ls_shift/su_mean 0.000
_refine_ls_structure_factor_coef Fsqd
_refine_ls_weighting_details 'calc w=1/[\s^2^(Fo^2^)+(0.0366P)^2^] where P=(Fo^2^+2Fc^2^)/3'
_refine_ls_weighting_scheme calc
_refine_ls_wR_factor_gt 0.0760
_refine_ls_wR_factor_ref 0.0812
_reflns_number_gt 14366
_reflns_number_total 18920
_reflns_threshold_expression >2sigma(I)
_cod_data_source_file ja807282s_si_001_2.cif
_cod_data_source_block 4.3.5toluene
_cod_original_formula_sum 'C99.50 H112 B6 P6 S6 U3'
_cod_database_code 4103799

loop_
_symmetry_equiv_pos_as_xyz
'x, y, z'
'-x, -y, -z'

loop_
_atom_site_label
_atom_site_type_symbol
_atom_site_fract_x
_atom_site_fract_y
_atom_site_fract_z
_atom_site_U_iso_or_equiv
_atom_site_adp_type
_atom_site_occupancy
_atom_site_symmetry_multiplicity
_atom_site_calc_flag
_atom_site_refinement_flags
U1 U 0.206375(11) 0.928765(11) 0.236405(6) 0.01914(5) Uani 1 1 d .
U2 U 0.416633(13) 0.752034(12) 0.269587(7) 0.02671(6) Uani 1 1 d .
U3 U -0.007351(12) 1.102795(12) 0.203444(7) 0.02314(5) Uani 1 1 d .
B1 B 0.4485(5) 0.7334(5) 0.3695(3) 0.0389(15) Uani 1 1 d .
H1B1 H 0.503(4) 0.706(3) 0.341(2) 0.047 Uiso 1 1 d .
H2B1 H 0.375(4) 0.691(3) 0.341(2) 0.047 Uiso 1 1 d .
H3B1 H 0.444(3) 0.798(4) 0.369(2) 0.047 Uiso 1 1 d .
H4B1 H 0.452(4) 0.728(3) 0.407(2) 0.047 Uiso 1 1 d .
B2 B 0.3798(5) 0.5876(5) 0.2052(3) 0.0357(14) Uani 1 1 d .
H1B2 H 0.432(3) 0.589(3) 0.247(2) 0.043 Uiso 1 1 d .
H2B2 H 0.314(4) 0.613(3) 0.2240(19) 0.043 Uiso 1 1 d .
H3B2 H 0.410(3) 0.629(3) 0.184(2) 0.043 Uiso 1 1 d .
H4B2 H 0.369(4) 0.527(4) 0.181(2) 0.043 Uiso 1 1 d .
B3 B 0.5919(4) 0.7818(4) 0.2591(3) 0.0387(15) Uani 1 1 d .
H1B3 H 0.580(3) 0.831(3) 0.307(2) 0.046 Uiso 1 1 d .
H2B3 H 0.531(3) 0.786(3) 0.2240(18) 0.046 Uiso 1 1 d .
H3B3 H 0.567(3) 0.704(3) 0.2668(18) 0.046 Uiso 1 1 d .
H4B3 H 0.663(3) 0.782(3) 0.2564(19) 0.046 Uiso 1 1 d .
B4 B -0.1233(4) 1.1457(4) 0.2722(2) 0.0318(13) Uani 1 1 d .
H1B4 H -0.047(3) 1.194(3) 0.2907(19) 0.038 Uiso 1 1 d .
H2B4 H -0.093(3) 1.071(3) 0.2636(17) 0.038 Uiso 1 1 d .
H3B4 H -0.151(3) 1.152(3) 0.2282(19) 0.038 Uiso 1 1 d .
H4B4 H -0.176(3) 1.158(3) 0.2934(18) 0.038 Uiso 1 1 d .
B5 B 0.0459(4) 1.2612(4) 0.1995(3) 0.0325(14) Uani 1 1 d .
H1B5 H -0.037(3) 1.243(3) 0.2009(17) 0.039 Uiso 1 1 d .
H2B5 H 0.058(3) 1.195(3) 0.1581(17) 0.039 Uiso 1 1 d .
H3B5 H 0.098(3) 1.250(3) 0.2384(19) 0.039 Uiso 1 1 d .
H4B5 H 0.068(3) 1.327(3) 0.1965(19) 0.039 Uiso 1 1 d .
B6 B -0.1232(4) 1.0381(4) 0.1072(2) 0.0301(13) Uani 1 1 d .
H1B6 H -0.144(3) 1.004(2) 0.1380(19) 0.036 Uiso 1 1 d .
H2B6 H -0.043(3) 1.022(2) 0.1086(18) 0.036 Uiso 1 1 d .
H3B6 H -0.113(3) 1.1213(19) 0.1352(15) 0.036 Uiso 1 1 d .
H4B6 H -0.170(3) 1.016(2) 0.0695(16) 0.036 Uiso 1 1 d .
S1A S 0.21892(8) 0.76488(8) 0.28009(5) 0.0243(3) Uani 1 1 d .
S2A S 0.14084(8) 1.11074(8) 0.29908(5) 0.0240(3) Uani 1 1 d .
P1A P 0.18270(9) 0.85290(8) 0.35201(5) 0.0244(3) Uani 1 1 d .
P2A P 0.12037(9) 1.04257(8) 0.35748(5) 0.0230(3) Uani 1 1 d .
C1A C 0.1629(3) 0.9447(3) 0.33101(18) 0.0234(10) Uani 1 1 d .
C2A C 0.0779(3) 0.7896(3) 0.36649(19) 0.0270(11) Uani 1 1 d .
C3A C 0.0549(4) 0.8185(3) 0.4216(2) 0.0329(12) Uani 1 1 d .
H3A H 0.0945 0.8671 0.4507 0.040 Uiso 1 1 calc R
C4A C -0.0272(4) 0.7746(4) 0.4328(2) 0.0373(13) Uani 1 1 d .
H4A H -0.0423 0.7934 0.4696 0.045 Uiso 1 1 calc R
C5A C -0.0854(4) 0.7041(4) 0.3901(2) 0.0412(13) Uani 1 1 d .
H5A H -0.1406 0.6752 0.3978 0.049 Uiso 1 1 calc R
C6A C -0.0637(4) 0.6749(4) 0.3354(2) 0.0433(14) Uani 1 1 d .
H6A H -0.1036 0.6262 0.3064 0.052 Uiso 1 1 calc R
C7A C 0.0174(4) 0.7183(3) 0.3238(2) 0.0345(12) Uani 1 1 d .
H7A H 0.0316 0.6991 0.2868 0.041 Uiso 1 1 calc R
C8A C 0.2718(3) 0.8743(3) 0.41870(19) 0.0275(11) Uani 1 1 d .
C9A C 0.3272(3) 0.9606(3) 0.44458(18) 0.0283(11) Uani 1 1 d .
H9A H 0.3256 1.0042 0.4255 0.034 Uiso 1 1 calc R
C10A C 0.3843(3) 0.9810(4) 0.4987(2) 0.0365(13) Uani 1 1 d .
H10A H 0.4199 1.0393 0.5166 0.044 Uiso 1 1 calc R
C11A C 0.3892(4) 0.9163(4) 0.5265(2) 0.0442(15) Uani 1 1 d .
H11A H 0.4289 0.9308 0.5628 0.053 Uiso 1 1 calc R
C12A C 0.3364(4) 0.8303(4) 0.5012(2) 0.0460(15) Uani 1 1 d .
H12A H 0.3399 0.7865 0.5201 0.055 Uiso 1 1 calc R
C13A C 0.2770(3) 0.8093(4) 0.4466(2) 0.0358(12) Uani 1 1 d .
H13A H 0.2410 0.7511 0.4289 0.043 Uiso 1 1 calc R
C14A C -0.0043(3) 1.0334(3) 0.36847(18) 0.0253(11) Uani 1 1 d .
C15A C -0.0657(3) 0.9507(3) 0.34470(18) 0.0268(11) Uani 1 1 d .
H15A H -0.0427 0.8997 0.3230 0.032 Uiso 1 1 calc R
C16A C -0.1612(4) 0.9428(4) 0.3527(2) 0.0340(12) Uani 1 1 d .
H16A H -0.2019 0.8867 0.3366 0.041 Uiso 1 1 calc R
C17A C -0.1958(4) 1.0190(4) 0.3849(2) 0.0359(13) Uani 1 1 d .
H17A H -0.2597 1.0140 0.3905 0.043 Uiso 1 1 calc R
C18A C -0.1352(4) 1.1025(4) 0.4085(2) 0.0368(13) Uani 1 1 d .
H18A H -0.1584 1.1534 0.4302 0.044 Uiso 1 1 calc R
C19A C -0.0412(4) 1.1100(3) 0.40001(19) 0.0302(11) Uani 1 1 d .
H19A H -0.0012 1.1665 0.4153 0.036 Uiso 1 1 calc R
C20A C 0.1882(3) 1.1178(3) 0.42752(18) 0.0256(11) Uani 1 1 d .
C21A C 0.1710(4) 1.0995(3) 0.4776(2) 0.0339(12) Uani 1 1 d .
H21A H 0.1199 1.0547 0.4752 0.041 Uiso 1 1 calc R
C22A C 0.2299(4) 1.1482(4) 0.5313(2) 0.0396(13) Uani 1 1 d .
H22A H 0.2174 1.1360 0.5646 0.047 Uiso 1 1 calc R
C23A C 0.3057(4) 1.2133(4) 0.5353(2) 0.0426(14) Uani 1 1 d .
H23A H 0.3453 1.2450 0.5710 0.051 Uiso 1 1 calc R
C24A C 0.3233(4) 1.2319(4) 0.4860(2) 0.0440(14) Uani 1 1 d .
H24A H 0.3749 1.2765 0.4888 0.053 Uiso 1 1 calc R
C25A C 0.2652(3) 1.1851(3) 0.43215(19) 0.0312(12) Uani 1 1 d .
H25A H 0.2777 1.1986 0.3993 0.037 Uiso 1 1 calc R
S1B S 0.32730(8) 0.79906(8) 0.16954(5) 0.0229(3) Uani 1 1 d .
S2B S -0.01453(8) 0.91934(7) 0.20849(4) 0.0218(2) Uani 1 1 d .
P1B P 0.19245(8) 0.73669(8) 0.12013(5) 0.0210(3) Uani 1 1 d .
P2B P -0.00287(8) 0.80895(8) 0.13951(5) 0.0201(3) Uani 1 1 d .
C1B C 0.1177(3) 0.8040(3) 0.15262(17) 0.0207(10) Uani 1 1 d .
C2B C 0.1964(3) 0.7373(3) 0.04653(18) 0.0222(10) Uani 1 1 d .
C3B C 0.1298(3) 0.6780(3) -0.00043(19) 0.0274(11) Uani 1 1 d .
H3B H 0.0873 0.6329 0.0053 0.033 Uiso 1 1 calc R
C4B C 0.1253(3) 0.6848(3) -0.05566(19) 0.0292(11) Uani 1 1 d .
H4B H 0.0812 0.6437 -0.0868 0.035 Uiso 1 1 calc R
C5B C 0.1855(4) 0.7517(3) -0.0641(2) 0.0312(12) Uani 1 1 d .
H5B H 0.1820 0.7565 -0.1012 0.037 Uiso 1 1 calc R
C6B C 0.2513(4) 0.8123(3) -0.0188(2) 0.0310(12) Uani 1 1 d .
H6B H 0.2918 0.8583 -0.0250 0.037 Uiso 1 1 calc R
C7B C 0.2577(3) 0.8053(3) 0.03647(19) 0.0286(11) Uani 1 1 d .
H7B H 0.3031 0.8461 0.0671 0.034 Uiso 1 1 calc R
C8B C 0.1695(3) 0.6155(3) 0.11352(18) 0.0225(10) Uani 1 1 d .
C9B C 0.1120(3) 0.5892(3) 0.14879(19) 0.0249(10) Uani 1 1 d .
H9B H 0.0854 0.6328 0.1746 0.030 Uiso 1 1 calc R
C10B C 0.0942(3) 0.4970(3) 0.1453(2) 0.0311(12) Uani 1 1 d .
H10B H 0.0575 0.4794 0.1697 0.037 Uiso 1 1 calc R
C11B C 0.1311(3) 0.4319(3) 0.1055(2) 0.0330(12) Uani 1 1 d .
H11B H 0.1172 0.3703 0.1021 0.040 Uiso 1 1 calc R
C12B C 0.1889(4) 0.4585(3) 0.0707(2) 0.0331(12) Uani 1 1 d .
H12B H 0.2147 0.4147 0.0445 0.040 Uiso 1 1 calc R
C13B C 0.2087(3) 0.5503(3) 0.07471(19) 0.0292(11) Uani 1 1 d .
H13B H 0.2481 0.5679 0.0515 0.035 Uiso 1 1 calc R
C14B C -0.0530(3) 0.8206(3) 0.07011(17) 0.0220(10) Uani 1 1 d .
C15B C 0.0088(3) 0.8564(3) 0.04043(18) 0.0248(10) Uani 1 1 d .
H15B H 0.0747 0.8743 0.0563 0.030 Uiso 1 1 calc R
C16B C -0.0284(4) 0.8653(3) -0.01325(19) 0.0284(11) Uani 1 1 d .
H16B H 0.0128 0.8894 -0.0330 0.034 Uiso 1 1 calc R
C17B C -0.1253(4) 0.8387(3) -0.0368(2) 0.0303(12) Uani 1 1 d .
H17B H -0.1492 0.8440 -0.0729 0.036 Uiso 1 1 calc R
C18B C -0.1881(4) 0.8041(3) -0.00759(19) 0.0307(12) Uani 1 1 d .
H18B H -0.2540 0.7869 -0.0237 0.037 Uiso 1 1 calc R
C19B C -0.1521(3) 0.7949(3) 0.04638(19) 0.0267(11) Uani 1 1 d .
H19B H -0.1939 0.7718 0.0663 0.032 Uiso 1 1 calc R
C20B C -0.0854(3) 0.7116(3) 0.14244(19) 0.0241(10) Uani 1 1 d .
C21B C -0.0997(3) 0.6308(3) 0.0964(2) 0.0306(11) Uani 1 1 d .
H21B H -0.0692 0.6283 0.0651 0.037 Uiso 1 1 calc R
C22B C -0.1586(3) 0.5537(3) 0.0965(2) 0.0351(12) Uani 1 1 d .
H22B H -0.1680 0.4997 0.0655 0.042 Uiso 1 1 calc R
C23B C -0.2032(4) 0.5581(4) 0.1432(2) 0.0456(15) Uani 1 1 d .
H23B H -0.2431 0.5066 0.1435 0.055 Uiso 1 1 calc R
C24B C -0.1897(4) 0.6378(4) 0.1895(2) 0.0461(15) Uani 1 1 d .
H24B H -0.2195 0.6394 0.2210 0.055 Uiso 1 1 calc R
C25B C -0.1318(4) 0.7154(3) 0.1893(2) 0.0353(12) Uani 1 1 d .
H25B H -0.1239 0.7696 0.2201 0.042 Uiso 1 1 calc R
S1C S 0.41271(8) 0.94559(8) 0.31158(5) 0.0245(3) Uani 1 1 d .
S2C S 0.15671(8) 1.03902(8) 0.15325(4) 0.0216(2) Uani 1 1 d .
P1C P 0.44742(8) 1.02907(8) 0.26345(5) 0.0220(3) Uani 1 1 d .
P2C P 0.29724(8) 1.10354(8) 0.19009(5) 0.0216(3) Uani 1 1 d .
C1C C 0.3384(3) 1.0384(3) 0.22931(17) 0.0211(10) Uani 1 1 d .
C2C C 0.5171(3) 1.1351(3) 0.31439(19) 0.0250(11) Uani 1 1 d .
C3C C 0.5873(3) 1.1870(3) 0.2974(2) 0.0315(12) Uani 1 1 d .
H3C H 0.6054 1.1625 0.2618 0.038 Uiso 1 1 calc R
C4C C 0.6301(4) 1.2731(3) 0.3324(2) 0.0390(13) Uani 1 1 d .
H4C H 0.6767 1.3069 0.3207 0.047 Uiso 1 1 calc R
C5C C 0.6028(4) 1.3091(3) 0.3853(2) 0.0410(13) Uani 1 1 d .
H5C H 0.6319 1.3673 0.4093 0.049 Uiso 1 1 calc R
C6C C 0.5338(4) 1.2607(3) 0.4033(2) 0.0316(12) Uani 1 1 d .
H6C H 0.5158 1.2862 0.4388 0.038 Uiso 1 1 calc R
C7C C 0.4913(3) 1.1736(3) 0.36810(19) 0.0294(11) Uani 1 1 d .
H7C H 0.4450 1.1403 0.3803 0.035 Uiso 1 1 calc R
C8C C 0.5324(3) 0.9841(3) 0.21752(18) 0.0236(10) Uani 1 1 d .
C9C C 0.5009(3) 0.9519(3) 0.15744(19) 0.0265(11) Uani 1 1 d .
H9C H 0.4368 0.9529 0.1415 0.032 Uiso 1 1 calc R
C10C C 0.5648(4) 0.9185(3) 0.1215(2) 0.0391(13) Uani 1 1 d .
H10C H 0.5439 0.8973 0.0814 0.047 Uiso 1 1 calc R
C11C C 0.6595(4) 0.9167(4) 0.1452(2) 0.0432(14) Uani 1 1 d .
H11C H 0.7025 0.8947 0.1211 0.052 Uiso 1 1 calc R
C12C C 0.6909(4) 0.9476(3) 0.2049(2) 0.0403(13) Uani 1 1 d .
H12C H 0.7547 0.9454 0.2207 0.048 Uiso 1 1 calc R
C13C C 0.6283(3) 0.9813(3) 0.2405(2) 0.0311(11) Uani 1 1 d .
H13C H 0.6499 1.0025 0.2805 0.037 Uiso 1 1 calc R
C14C C 0.3021(3) 1.2241(3) 0.22925(18) 0.0223(10) Uani 1 1 d .
C15C C 0.3259(3) 1.2551(3) 0.28859(19) 0.0282(11) Uani 1 1 d .
H15C H 0.3384 1.2138 0.3086 0.034 Uiso 1 1 calc R
C16C C 0.3317(4) 1.3471(3) 0.3194(2) 0.0361(12) Uani 1 1 d .
H16C H 0.3490 1.3673 0.3596 0.043 Uiso 1 1 calc R
C17C C 0.3117(4) 1.4082(3) 0.2902(2) 0.0392(13) Uani 1 1 d .
H17C H 0.3144 1.4697 0.3107 0.047 Uiso 1 1 calc R
C18C C 0.2876(4) 1.3785(3) 0.2303(2) 0.0371(13) Uani 1 1 d .
H18C H 0.2747 1.4201 0.2105 0.045 Uiso 1 1 calc R
C19C C 0.2828(3) 1.2865(3) 0.1998(2) 0.0295(11) Uani 1 1 d .
H19C H 0.2666 1.2663 0.1595 0.035 Uiso 1 1 calc R
C20C C 0.3615(3) 1.1095(3) 0.13195(18) 0.0236(10) Uani 1 1 d .
C21C C 0.4511(3) 1.1668(3) 0.1472(2) 0.0349(12) Uani 1 1 d .
H21C H 0.4735 1.2034 0.1855 0.042 Uiso 1 1 calc R
C22C C 0.5065(4) 1.1693(4) 0.1061(2) 0.0425(14) Uani 1 1 d .
H22C H 0.5674 1.2056 0.1169 0.051 Uiso 1 1 calc R
C23C C 0.4717(4) 1.1178(4) 0.0487(2) 0.0403(13) Uani 1 1 d .
H23C H 0.5087 1.1206 0.0208 0.048 Uiso 1 1 calc R
C24C C 0.3825(4) 1.0624(3) 0.0324(2) 0.0316(12) Uani 1 1 d .
H24C H 0.3597 1.0281 -0.0063 0.038 Uiso 1 1 calc R
C25C C 0.3267(3) 1.0576(3) 0.07354(19) 0.0257(11) Uani 1 1 d .
H25C H 0.2666 1.0201 0.0625 0.031 Uiso 1 1 calc R
C1 C 0.7542(6) 0.4313(5) 0.2634(3) 0.075(2) Uani 1 1 d .
C2 C 0.7607(6) 0.4830(4) 0.3232(3) 0.068(2) Uani 1 1 d .
H2 H 0.8185 0.4929 0.3497 0.082 Uiso 1 1 calc R
C3 C 0.6844(7) 0.5158(5) 0.3398(4) 0.095(3) Uani 1 1 d .
H3 H 0.6917 0.5544 0.3778 0.114 Uiso 1 1 calc R
C4 C 0.5929(6) 0.4970(6) 0.3048(4) 0.087(2) Uani 1 1 d .
H4 H 0.5398 0.5199 0.3191 0.104 Uiso 1 1 calc R
C5 C 0.5841(7) 0.4443(7) 0.2494(5) 0.110(3) Uani 1 1 d .
H5 H 0.5244 0.4304 0.2241 0.132 Uiso 1 1 calc R
C6 C 0.6691(6) 0.4093(5) 0.2295(3) 0.080(2) Uani 1 1 d .
H6 H 0.6625 0.3703 0.1917 0.096 Uiso 1 1 calc R
C7 C 0.8401(6) 0.3944(5) 0.2446(4) 0.104(3) Uani 1 1 d .
H7D H 0.8198 0.3379 0.2134 0.157 Uiso 1 1 calc R
H7E H 0.8800 0.3836 0.2765 0.157 Uiso 1 1 calc R
H7F H 0.8767 0.4377 0.2317 0.157 Uiso 1 1 calc R
C8 C 0.4556(5) 0.3536(4) -0.0446(3) 0.0551(16) Uani 1 1 d .
C9 C 0.4062(4) 0.4023(4) -0.0036(3) 0.0592(17) Uani 1 1 d .
H9 H 0.3463 0.4176 -0.0163 0.071 Uiso 1 1 calc R
C10 C 0.4421(5) 0.4284(5) 0.0541(3) 0.073(2) Uani 1 1 d .
H10 H 0.4055 0.4595 0.0799 0.088 Uiso 1 1 calc R
C11 C 0.5324(5) 0.4099(5) 0.0760(4) 0.075(2) Uani 1 1 d .
H11 H 0.5574 0.4290 0.1157 0.090 Uiso 1 1 calc R
C12 C 0.5827(5) 0.3620(5) 0.0363(4) 0.076(2) Uani 1 1 d .
H12 H 0.6431 0.3481 0.0492 0.091 Uiso 1 1 calc R
C13 C 0.5454(5) 0.3346(4) -0.0219(4) 0.0647(19) Uani 1 1 d .
H13 H 0.5813 0.3018 -0.0475 0.078 Uiso 1 1 calc R
C14 C 0.4193(5) 0.3285(5) -0.1050(3) 0.078(2) Uani 1 1 d .
H14A H 0.4561 0.2849 -0.1254 0.116 Uiso 1 1 calc R
H14B H 0.4251 0.3819 -0.1172 0.116 Uiso 1 1 calc R
H14C H 0.3521 0.3015 -0.1133 0.116 Uiso 1 1 calc R
C15 C 0.1177(4) 0.5409(4) 0.4772(3) 0.0605(18) Uani 1 1 d .
C16 C 0.1024(5) 0.5295(6) 0.4188(4) 0.093(3) Uani 1 1 d .
H16 H 0.0930 0.5788 0.4054 0.112 Uiso 1 1 calc R
C17 C 0.1010(6) 0.4392(7) 0.3786(4) 0.103(3) Uani 1 1 d .
H17 H 0.0895 0.4288 0.3388 0.123 Uiso 1 1 calc R
C18 C 0.1171(5) 0.3696(6) 0.4009(4) 0.082(2) Uani 1 1 d .
H18 H 0.1182 0.3115 0.3757 0.099 Uiso 1 1 calc R
C19 C 0.1315(5) 0.3830(5) 0.4587(4) 0.083(2) Uani 1 1 d .
H19 H 0.1421 0.3347 0.4729 0.099 Uiso 1 1 calc R
C20 C 0.1304(5) 0.4669(5) 0.4954(3) 0.073(2) Uani 1 1 d .
H20 H 0.1386 0.4748 0.5349 0.087 Uiso 1 1 calc R
C21 C 0.1220(6) 0.6350(5) 0.5215(4) 0.095(3) Uani 1 1 d .
H21D H 0.0928 0.6283 0.5531 0.143 Uiso 1 1 calc R
H21E H 0.0873 0.6726 0.5034 0.143 Uiso 1 1 calc R
H21F H 0.1886 0.6633 0.5359 0.143 Uiso 1 1 calc R
C22 C 0.4176(7) 0.5245(5) 0.4700(4) 0.091(3) Uani 1 1 d U
C23 C 0.5125(8) 0.5472(6) 0.4590(4) 0.102(3) Uani 1 1 d U
C24 C 0.4095(7) 0.4761(5) 0.5112(4) 0.088(3) Uani 1 1 d U
C25 C 0.3550(10) 0.5515(9) 0.4445(5) 0.054(3) Uani 0.50 1 d P

loop_
_atom_site_aniso_label
_atom_site_aniso_U_11
_atom_site_aniso_U_22
_atom_site_aniso_U_33
_atom_site_aniso_U_23
_atom_site_aniso_U_13
_atom_site_aniso_U_12
U1 0.02067(9) 0.01829(9) 0.01795(9) 0.00612(7) 0.00314(7) 0.00029(7)
U2 0.02486(11) 0.02455(11) 0.03123(10) 0.01193(8) 0.00167(8) 0.00229(8)
U3 0.02539(10) 0.02070(10) 0.02393(10) 0.00734(8) 0.00585(7) 0.00371(8)
B1 0.038(4) 0.036(4) 0.045(4) 0.022(3) -0.003(3) 0.003(3)
B2 0.034(4) 0.036(4) 0.041(4) 0.017(3) 0.008(3) 0.005(3)
B3 0.024(3) 0.032(4) 0.056(4) 0.013(3) -0.002(3) 0.001(3)
B4 0.030(3) 0.033(4) 0.031(3) 0.007(3) 0.009(3) 0.007(3)
B5 0.030(3) 0.031(4) 0.039(3) 0.015(3) 0.009(3) 0.001(3)
B6 0.034(3) 0.026(3) 0.028(3) 0.007(3) 0.003(3) 0.001(3)
S1A 0.0254(6) 0.0242(6) 0.0239(6) 0.0094(5) 0.0037(5) 0.0029(5)
S2A 0.0283(7) 0.0223(6) 0.0208(6) 0.0069(5) 0.0048(5) 0.0002(5)
P1A 0.0275(7) 0.0238(7) 0.0213(6) 0.0088(5) 0.0027(5) -0.0007(5)
P2A 0.0263(7) 0.0231(7) 0.0190(6) 0.0071(5) 0.0044(5) -0.0002(5)
C1A 0.024(2) 0.023(3) 0.024(2) 0.007(2) 0.0088(19) 0.001(2)
C2A 0.032(3) 0.023(3) 0.031(3) 0.014(2) 0.009(2) 0.002(2)
C3A 0.040(3) 0.031(3) 0.027(3) 0.010(2) 0.004(2) 0.001(2)
C4A 0.040(3) 0.042(3) 0.036(3) 0.018(3) 0.016(3) 0.000(3)
C5A 0.038(3) 0.042(3) 0.044(3) 0.014(3) 0.016(3) -0.005(3)
C6A 0.046(3) 0.036(3) 0.033(3) -0.003(2) 0.007(3) -0.014(3)
C7A 0.041(3) 0.033(3) 0.026(3) 0.005(2) 0.011(2) -0.004(2)
C8A 0.024(3) 0.034(3) 0.027(2) 0.013(2) 0.007(2) 0.002(2)
C9A 0.030(3) 0.031(3) 0.025(2) 0.012(2) 0.003(2) 0.003(2)
C10A 0.025(3) 0.044(3) 0.033(3) 0.004(3) 0.002(2) 0.005(2)
C11A 0.035(3) 0.073(4) 0.025(3) 0.021(3) -0.001(2) 0.009(3)
C12A 0.044(3) 0.062(4) 0.042(3) 0.032(3) 0.005(3) 0.012(3)
C13A 0.033(3) 0.037(3) 0.037(3) 0.017(3) 0.000(2) 0.000(2)
C14A 0.035(3) 0.026(3) 0.017(2) 0.007(2) 0.010(2) 0.005(2)
C15A 0.028(3) 0.032(3) 0.023(2) 0.013(2) 0.005(2) 0.003(2)
C16A 0.031(3) 0.040(3) 0.030(3) 0.015(3) 0.003(2) -0.004(2)
C17A 0.031(3) 0.051(4) 0.032(3) 0.017(3) 0.015(2) 0.008(3)
C18A 0.038(3) 0.044(3) 0.034(3) 0.014(3) 0.016(2) 0.013(3)
C19A 0.036(3) 0.029(3) 0.026(3) 0.009(2) 0.008(2) 0.004(2)
C20A 0.029(3) 0.025(3) 0.020(2) 0.004(2) 0.005(2) 0.004(2)
C21A 0.037(3) 0.036(3) 0.029(3) 0.012(2) 0.008(2) 0.004(2)
C22A 0.048(4) 0.043(3) 0.027(3) 0.008(2) 0.009(2) 0.010(3)
C23A 0.043(3) 0.049(4) 0.025(3) -0.001(3) -0.001(2) 0.007(3)
C24A 0.039(3) 0.041(3) 0.043(3) 0.009(3) 0.002(3) -0.009(3)
C25A 0.038(3) 0.030(3) 0.020(2) 0.003(2) 0.003(2) -0.002(2)
S1B 0.0216(6) 0.0227(6) 0.0237(6) 0.0073(5) 0.0038(5) 0.0013(5)
S2B 0.0240(6) 0.0192(6) 0.0209(6) 0.0048(5) 0.0051(5) 0.0010(5)
P1B 0.0222(6) 0.0190(6) 0.0214(6) 0.0064(5) 0.0034(5) 0.0020(5)
P2B 0.0220(6) 0.0181(6) 0.0190(6) 0.0049(5) 0.0037(5) 0.0007(5)
C1B 0.024(2) 0.022(2) 0.020(2) 0.011(2) 0.0022(19) 0.005(2)
C2B 0.025(3) 0.022(3) 0.021(2) 0.006(2) 0.009(2) 0.007(2)
C3B 0.028(3) 0.021(3) 0.030(3) 0.004(2) 0.006(2) 0.000(2)
C4B 0.032(3) 0.025(3) 0.025(3) 0.002(2) -0.001(2) 0.006(2)
C5B 0.045(3) 0.030(3) 0.023(2) 0.012(2) 0.008(2) 0.012(2)
C6B 0.037(3) 0.028(3) 0.033(3) 0.017(2) 0.011(2) 0.000(2)
C7B 0.030(3) 0.023(3) 0.028(3) 0.003(2) 0.003(2) 0.000(2)
C8B 0.024(2) 0.020(2) 0.022(2) 0.008(2) -0.002(2) 0.003(2)
C9B 0.022(2) 0.021(3) 0.030(3) 0.008(2) 0.005(2) 0.002(2)
C10B 0.031(3) 0.025(3) 0.035(3) 0.010(2) -0.001(2) -0.002(2)
C11B 0.034(3) 0.021(3) 0.041(3) 0.009(2) 0.000(2) 0.002(2)
C12B 0.037(3) 0.020(3) 0.037(3) 0.001(2) 0.007(2) 0.006(2)
C13B 0.032(3) 0.028(3) 0.030(3) 0.011(2) 0.004(2) 0.008(2)
C14B 0.026(3) 0.020(2) 0.019(2) 0.004(2) 0.004(2) 0.008(2)
C15B 0.032(3) 0.020(2) 0.022(2) 0.006(2) 0.003(2) 0.003(2)
C16B 0.040(3) 0.024(3) 0.024(2) 0.009(2) 0.009(2) 0.008(2)
C17B 0.038(3) 0.031(3) 0.023(2) 0.010(2) 0.003(2) 0.012(2)
C18B 0.029(3) 0.028(3) 0.030(3) 0.007(2) -0.007(2) 0.009(2)
C19B 0.030(3) 0.025(3) 0.028(3) 0.009(2) 0.008(2) 0.011(2)
C20B 0.021(2) 0.022(3) 0.030(3) 0.011(2) 0.000(2) 0.000(2)
C21B 0.027(3) 0.033(3) 0.032(3) 0.009(2) 0.007(2) 0.006(2)
C22B 0.030(3) 0.023(3) 0.044(3) 0.004(2) -0.001(2) -0.005(2)
C23B 0.056(4) 0.028(3) 0.048(3) 0.015(3) 0.006(3) -0.017(3)
C24B 0.056(4) 0.042(4) 0.044(3) 0.020(3) 0.017(3) -0.011(3)
C25B 0.039(3) 0.030(3) 0.028(3) -0.001(2) 0.011(2) -0.009(2)
S1C 0.0269(6) 0.0242(6) 0.0232(6) 0.0104(5) 0.0040(5) -0.0004(5)
S2C 0.0217(6) 0.0227(6) 0.0209(6) 0.0085(5) 0.0035(5) 0.0020(5)
P1C 0.0226(6) 0.0218(6) 0.0205(6) 0.0070(5) 0.0029(5) -0.0004(5)
P2C 0.0224(6) 0.0218(6) 0.0206(6) 0.0086(5) 0.0031(5) -0.0006(5)
C1C 0.026(3) 0.019(2) 0.017(2) 0.0080(19) 0.0012(19) -0.003(2)
C2C 0.022(3) 0.022(3) 0.029(3) 0.011(2) -0.003(2) -0.001(2)
C3C 0.031(3) 0.030(3) 0.033(3) 0.012(2) 0.006(2) -0.004(2)
C4C 0.043(3) 0.030(3) 0.042(3) 0.012(3) 0.007(3) -0.006(3)
C5C 0.043(3) 0.025(3) 0.041(3) 0.001(2) -0.007(3) -0.005(3)
C6C 0.041(3) 0.024(3) 0.023(2) 0.003(2) -0.002(2) 0.005(2)
C7C 0.029(3) 0.030(3) 0.031(3) 0.013(2) 0.004(2) 0.005(2)
C8C 0.024(3) 0.017(2) 0.027(3) 0.005(2) 0.007(2) -0.005(2)
C9C 0.023(3) 0.022(3) 0.030(3) 0.005(2) 0.004(2) -0.001(2)
C10C 0.044(3) 0.038(3) 0.035(3) 0.008(3) 0.019(3) -0.001(3)
C11C 0.038(3) 0.039(3) 0.054(4) 0.009(3) 0.028(3) 0.003(3)
C12C 0.027(3) 0.035(3) 0.058(4) 0.012(3) 0.009(3) 0.001(2)
C13C 0.028(3) 0.026(3) 0.038(3) 0.009(2) 0.008(2) 0.000(2)
C14C 0.023(2) 0.019(2) 0.022(2) 0.006(2) 0.0018(19) -0.004(2)
C15C 0.029(3) 0.026(3) 0.031(3) 0.013(2) 0.004(2) 0.002(2)
C16C 0.041(3) 0.026(3) 0.037(3) 0.004(2) 0.007(2) 0.005(2)
C17C 0.044(3) 0.018(3) 0.052(3) 0.007(3) 0.008(3) -0.001(2)
C18C 0.036(3) 0.030(3) 0.046(3) 0.018(3) 0.002(2) -0.004(2)
C19C 0.033(3) 0.026(3) 0.028(3) 0.012(2) 0.000(2) -0.003(2)
C20C 0.027(3) 0.023(3) 0.022(2) 0.009(2) 0.004(2) 0.002(2)
C21C 0.033(3) 0.044(3) 0.027(3) 0.013(2) 0.005(2) -0.004(2)
C22C 0.030(3) 0.064(4) 0.035(3) 0.021(3) 0.010(2) -0.011(3)
C23C 0.038(3) 0.053(4) 0.038(3) 0.023(3) 0.015(3) 0.006(3)
C24C 0.037(3) 0.037(3) 0.021(2) 0.008(2) 0.008(2) 0.006(2)
C25C 0.021(3) 0.028(3) 0.029(3) 0.010(2) 0.007(2) 0.002(2)
C1 0.081(6) 0.070(5) 0.078(5) 0.037(5) 0.009(5) -0.008(5)
C2 0.079(5) 0.036(4) 0.079(5) -0.003(3) 0.041(4) -0.013(4)
C3 0.108(7) 0.060(5) 0.121(7) 0.033(5) 0.043(7) -0.012(5)
C4 0.083(6) 0.105(7) 0.085(6) 0.037(5) 0.025(5) 0.038(5)
C5 0.092(7) 0.146(9) 0.108(8) 0.060(7) 0.019(6) 0.027(7)
C6 0.086(6) 0.082(6) 0.075(5) 0.025(4) 0.025(5) 0.011(5)
C7 0.115(7) 0.070(6) 0.138(8) 0.021(5) 0.053(6) 0.058(5)
C8 0.054(4) 0.040(4) 0.070(4) 0.014(3) 0.021(3) -0.002(3)
C9 0.041(4) 0.064(4) 0.079(5) 0.022(4) 0.024(3) 0.024(3)
C10 0.068(5) 0.084(6) 0.072(5) 0.018(4) 0.028(4) 0.024(4)
C11 0.054(5) 0.075(5) 0.107(6) 0.039(5) 0.021(4) 0.022(4)
C12 0.051(4) 0.063(5) 0.113(6) 0.035(5) -0.002(5) 0.014(4)
C13 0.042(4) 0.042(4) 0.113(6) 0.020(4) 0.025(4) 0.017(3)
C14 0.085(6) 0.067(5) 0.078(5) 0.017(4) 0.018(4) 0.011(4)
C15 0.035(4) 0.046(4) 0.080(5) -0.006(4) 0.003(3) 0.005(3)
C16 0.075(6) 0.095(7) 0.108(7) 0.033(6) -0.001(5) 0.034(5)
C17 0.084(6) 0.109(8) 0.079(6) -0.016(6) 0.002(5) 0.006(6)
C18 0.051(5) 0.061(5) 0.108(7) -0.015(5) 0.028(5) -0.003(4)
C19 0.079(6) 0.051(5) 0.111(7) 0.007(5) 0.040(5) 0.004(4)
C20 0.068(5) 0.056(5) 0.096(6) 0.018(4) 0.031(4) 0.011(4)
C21 0.078(6) 0.062(5) 0.126(7) 0.001(5) 0.016(5) 0.007(4)
C22 0.113(6) 0.050(4) 0.073(5) -0.032(4) 0.028(5) -0.009(4)
C23 0.115(6) 0.059(5) 0.101(6) -0.022(4) 0.037(5) -0.010(5)
C24 0.122(6) 0.047(4) 0.074(5) -0.020(4) 0.050(5) -0.020(4)
C25 0.072(9) 0.051(8) 0.032(6) 0.005(6) 0.006(6) 0.009(7)

loop_
_atom_type_symbol
_atom_type_description
_atom_type_scat_dispersion_real
_atom_type_scat_dispersion_imag
_atom_type_scat_source
C C 0.0033 0.0016 'International Tables Vol C Tables 4.2.6.8 and 6.1.1.4'
H H 0.0000 0.0000 'International Tables Vol C Tables 4.2.6.8 and 6.1.1.4'
B B 0.0013 0.0007 'International Tables Vol C Tables 4.2.6.8 and 6.1.1.4'
P P 0.1023 0.0942 'International Tables Vol C Tables 4.2.6.8 and 6.1.1.4'
S S 0.1246 0.1234 'International Tables Vol C Tables 4.2.6.8 and 6.1.1.4'
U U -9.6767 9.6646 'International Tables Vol C Tables 4.2.6.8 and 6.1.1.4'

loop_
_geom_angle_atom_site_label_1
_geom_angle_atom_site_label_2
_geom_angle_atom_site_label_3
_geom_angle
_geom_angle_site_symmetry_1
C1B U1 C1A 118.76(14) .
C1B U1 C1C 122.26(14) .
C1A U1 C1C 118.98(14) .
C1B U1 S1B 63.70(10) .
C1A U1 S1B 130.09(11) .
C1C U1 S1B 79.44(11) .
C1B U1 S1A 78.29(9) .
C1A U1 S1A 63.45(11) .
C1C U1 S1A 129.01(10) .
S1B U1 S1A 69.38(3) .
C1B U1 S2B 62.99(10) .
C1A U1 S2B 78.25(11) .
C1C U1 S2B 130.82(10) .
S1B U1 S2B 126.69(3) .
S1A U1 S2B 100.15(3) .
C1B U1 S2C 81.25(9) .
C1A U1 S2C 129.36(11) .
C1C U1 S2C 62.88(10) .
S1B U1 S2C 100.54(3) .
S1A U1 S2C 159.52(3) .
S2B U1 S2C 71.00(3) .
C1B U1 S2A 128.58(10) .
C1A U1 S2A 62.80(11) .
C1C U1 S2A 79.80(11) .
S1B U1 S2A 159.21(3) .
S1A U1 S2A 126.25(3) .
S2B U1 S2A 68.07(3) .
S2C U1 S2A 68.67(3) .
C1B U1 S1C 129.67(10) .
C1A U1 S1C 79.74(11) .
C1C U1 S1C 62.01(10) .
S1B U1 S1C 69.14(3) .
S1A U1 S1C 69.45(3) .
S2B U1 S1C 157.99(3) .
S2C U1 S1C 124.89(3) .
S2A U1 S1C 101.73(3) .
B2 U2 B3 97.2(2) .
B2 U2 B1 101.4(2) .
B3 U2 B1 97.8(2) .
B2 U2 S1A 94.19(15) .
B3 U2 S1A 165.34(14) .
B1 U2 S1A 88.88(16) .
B2 U2 S1C 160.69(15) .
B3 U2 S1C 90.44(15) .
B1 U2 S1C 95.00(16) .
S1A U2 S1C 75.95(3) .
B2 U2 S1B 86.85(14) .
B3 U2 S1B 97.67(14) .
B1 U2 S1B 161.32(17) .
S1A U2 S1B 73.72(3) .
S1C U2 S1B 74.53(3) .
B4 U3 B6 101.48(19) .
B4 U3 B5 97.62(19) .
B6 U3 B5 99.31(18) .
B4 U3 S2A 89.48(14) .
B6 U3 S2A 159.24(14) .
B5 U3 S2A 96.60(14) .
B4 U3 S2B 93.96(14) .
B6 U3 S2B 87.83(13) .
B5 U3 S2B 164.87(14) .
S2A U3 S2B 73.73(3) .
B4 U3 S2C 162.67(14) .
B6 U3 S2C 92.50(14) .
B5 U3 S2C 90.07(14) .
S2A U3 S2C 74.17(3) .
S2B U3 S2C 76.22(3) .
H1B1 B1 H2B1 101(3) .
H1B1 B1 H3B1 107(4) .
H2B1 B1 H3B1 104(4) .
H1B1 B1 H4B1 122(4) .
H2B1 B1 H4B1 108(4) .
H3B1 B1 H4B1 113(4) .
H1B2 B2 H2B2 101(3) .
H1B2 B2 H3B2 113(3) .
H2B2 B2 H3B2 113(3) .
H1B2 B2 H4B2 106(4) .
H2B2 B2 H4B2 115(4) .
H3B2 B2 H4B2 108(4) .
H1B3 B3 H2B3 108(3) .
H1B3 B3 H3B3 97(3) .
H2B3 B3 H3B3 105(2) .
H1B3 B3 H4B3 113(3) .
H2B3 B3 H4B3 126(3) .
H3B3 B3 H4B3 104(3) .
H1B4 B4 H2B4 98(3) .
H1B4 B4 H3B4 107(3) .
H2B4 B4 H3B4 107(2) .
H1B4 B4 H4B4 119(4) .
H2B4 B4 H4B4 120(3) .
H3B4 B4 H4B4 105(3) .
H1B5 B5 H2B5 102(2) .
H1B5 B5 H3B5 112(3) .
H2B5 B5 H3B5 100(3) .
H1B5 B5 H4B5 117(3) .
H2B5 B5 H4B5 115(3) .
H3B5 B5 H4B5 109(3) .
H1B6 B6 H2B6 98(3) .
H1B6 B6 H3B6 103(2) .
H2B6 B6 H3B6 104(2) .
H1B6 B6 H4B6 112(3) .
H2B6 B6 H4B6 119(3) .
H3B6 B6 H4B6 118(3) .
P1A S1A U2 121.80(6) .
P1A S1A U1 82.12(5) .
U2 S1A U1 95.55(3) .
P2A S2A U3 123.02(6) .
P2A S2A U1 81.33(5) .
U3 S2A U1 94.58(3) .
C1A P1A C2A 116.7(2) .
C1A P1A C8A 116.4(2) .
C2A P1A C8A 101.6(2) .
C1A P1A S1A 102.83(16) .
C2A P1A S1A 105.34(16) .
C8A P1A S1A 113.75(16) .
C1A P2A C14A 116.9(2) .
C1A P2A C20A 115.3(2) .
C14A P2A C20A 103.3(2) .
C1A P2A S2A 103.36(15) .
C14A P2A S2A 112.00(15) .
C20A P2A S2A 105.74(15) .
P2A C1A P1A 136.7(3) .
P2A C1A U1 112.1(2) .
P1A C1A U1 111.1(2) .
C7A C2A C3A 119.0(4) .
C7A C2A P1A 122.2(3) .
C3A C2A P1A 118.7(4) .
C4A C3A C2A 119.9(5) .
C5A C4A C3A 120.0(5) .
C4A C5A C6A 120.8(5) .
C7A C6A C5A 119.6(5) .
C6A C7A C2A 120.8(4) .
C13A C8A C9A 119.8(4) .
C13A C8A P1A 120.6(4) .
C9A C8A P1A 119.2(3) .
C10A C9A C8A 119.4(4) .
C11A C10A C9A 120.7(5) .
C10A C11A C12A 120.7(5) .
C11A C12A C13A 119.1(5) .
C8A C13A C12A 120.3(5) .
C15A C14A C19A 118.6(4) .
C15A C14A P2A 120.3(4) .
C19A C14A P2A 121.1(4) .
C14A C15A C16A 120.9(5) .
C15A C16A C17A 119.6(5) .
C18A C17A C16A 120.1(5) .
C19A C18A C17A 119.9(5) .
C18A C19A C14A 120.8(5) .
C25A C20A C21A 118.7(4) .
C25A C20A P2A 122.0(3) .
C21A C20A P2A 118.7(4) .
C20A C21A C22A 120.4(5) .
C23A C22A C21A 120.4(5) .
C22A C23A C24A 119.7(5) .
C23A C24A C25A 121.0(5) .
C24A C25A C20A 119.8(4) .
P1B S1B U2 123.44(5) .
P1B S1B U1 82.04(5) .
U2 S1B U1 94.64(3) .
P2B S2B U3 123.36(5) .
P2B S2B U1 82.46(5) .
U3 S2B U1 94.96(3) .
C1B P1B C2B 113.9(2) .
C1B P1B C8B 117.1(2) .
C2B P1B C8B 104.4(2) .
C1B P1B S1B 102.67(16) .
C2B P1B S1B 106.46(15) .
C8B P1B S1B 111.95(15) .
C1B P2B C14B 116.7(2) .
C1B P2B C20B 116.8(2) .
C14B P2B C20B 102.6(2) .
C1B P2B S2B 101.68(16) .
C14B P2B S2B 112.59(15) .
C20B P2B S2B 106.35(16) .
P1B C1B P2B 135.6(3) .
P1B C1B U1 111.6(2) .
P2B C1B U1 112.7(2) .
C3B C2B C7B 117.7(4) .
C3B C2B P1B 120.9(3) .
C7B C2B P1B 120.9(3) .
C4B C3B C2B 121.2(4) .
C5B C4B C3B 119.8(4) .
C4B C5B C6B 120.7(4) .
C5B C6B C7B 120.1(4) .
C6B C7B C2B 120.5(4) .
C13B C8B C9B 120.1(4) .
C13B C8B P1B 121.5(3) .
C9B C8B P1B 118.4(3) .
C8B C9B C10B 119.8(4) .
C11B C10B C9B 120.0(4) .
C10B C11B C12B 120.0(4) .
C11B C12B C13B 120.4(5) .
C8B C13B C12B 119.7(4) .
C15B C14B C19B 119.7(4) .
C15B C14B P2B 119.1(3) .
C19B C14B P2B 121.2(3) .
C14B C15B C16B 119.9(4) .
C17B C16B C15B 120.3(4) .
C16B C17B C18B 120.7(4) .
C17B C18B C19B 119.8(4) .
C14B C19B C18B 119.7(4) .
C21B C20B C25B 119.5(4) .
C21B C20B P2B 117.7(3) .
C25B C20B P2B 122.7(4) .
C22B C21B C20B 120.8(4) .
C23B C22B C21B 119.1(5) .
C22B C23B C24B 121.0(5) .
C23B C24B C25B 120.2(5) .
C24B C25B C20B 119.3(5) .
P1C S1C U2 120.95(6) .
P1C S1C U1 80.65(5) .
U2 S1C U1 93.17(3) .
P2C S2C U3 121.33(6) .
P2C S2C U1 81.48(4) .
U3 S2C U1 93.95(3) .
C1C P1C C8C 116.3(2) .
C1C P1C C2C 115.5(2) .
C8C P1C C2C 103.3(2) .
C1C P1C S1C 103.06(15) .
C8C P1C S1C 111.76(15) .
C2C P1C S1C 106.84(14) .
C1C P2C C14C 116.4(2) .
C1C P2C C20C 115.8(2) .
C14C P2C C20C 101.5(2) .
C1C P2C S2C 102.87(15) .
C14C P2C S2C 112.13(15) .
C20C P2C S2C 108.29(15) .
P1C C1C P2C 135.5(3) .
P1C C1C U1 112.91(19) .
P2C C1C U1 111.6(2) .
C7C C2C C3C 118.2(4) .
C7C C2C P1C 120.4(3) .
C3C C2C P1C 120.7(4) .
C4C C3C C2C 121.2(5) .
C3C C4C C5C 119.0(5) .
C6C C5C C4C 121.5(5) .
C5C C6C C7C 119.4(5) .
C6C C7C C2C 120.7(4) .
C13C C8C C9C 119.0(4) .
C13C C8C P1C 121.8(3) .
C9C C8C P1C 119.1(3) .
C10C C9C C8C 120.2(5) .
C11C C10C C9C 119.8(5) .
C10C C11C C12C 120.4(5) .
C13C C12C C11C 120.0(5) .
C12C C13C C8C 120.6(5) .
C15C C14C C19C 118.9(4) .
C15C C14C P2C 120.1(3) .
C19C C14C P2C 121.0(3) .
C14C C15C C16C 121.2(4) .
C17C C16C C15C 119.7(5) .
C16C C17C C18C 120.3(5) .
C17C C18C C19C 119.6(5) .
C18C C19C C14C 120.4(4) .
C21C C20C C25C 119.0(4) .
C21C C20C P2C 117.7(3) .
C25C C20C P2C 123.3(3) .
C22C C21C C20C 120.6(5) .
C21C C22C C23C 119.9(5) .
C24C C23C C22C 120.5(5) .
C23C C24C C25C 120.3(4) .
C24C C25C C20C 119.7(4) .
C6 C1 C2 118.3(8) .
C6 C1 C7 122.1(8) .
C2 C1 C7 119.0(7) .
C3 C2 C1 118.9(8) .
C2 C3 C4 124.5(9) .
C5 C4 C3 117.2(9) .
C4 C5 C6 119.2(9) .
C1 C6 C5 121.4(8) .
C9 C8 C13 115.1(6) .
C9 C8 C14 122.4(6) .
C13 C8 C14 122.5(7) .
C10 C9 C8 122.4(6) .
C9 C10 C11 121.9(7) .
C12 C11 C10 116.8(7) .
C13 C12 C11 121.1(7) .
C12 C13 C8 122.8(7) .
C20 C15 C16 119.1(7) .
C20 C15 C21 120.1(7) .
C16 C15 C21 120.8(7) .
C15 C16 C17 118.7(8) .
C18 C17 C16 118.1(8) .
C19 C18 C17 121.7(8) .
C20 C19 C18 119.4(8) .
C19 C20 C15 122.9(8) .
C25 C22 C23 114.2(12) .
C25 C22 C24 128.0(12) .
C23 C22 C24 117.8(9) .
C24 C23 C22 118.7(9) 2_666
C23 C24 C22 123.5(9) 2_666

loop_
_geom_bond_atom_site_label_1
_geom_bond_atom_site_label_2
_geom_bond_distance
_geom_bond_site_symmetry_2
U1 C1B 2.430(4) .
U1 C1A 2.444(4) .
U1 C1C 2.451(4) .
U1 S1B 3.0311(12) .
U1 S1A 3.0442(11) .
U1 S2B 3.0582(11) .
U1 S2C 3.0759(10) .
U1 S2A 3.0847(12) .
U1 S1C 3.1378(11) .
U2 H2B3 2.21(4) .
U2 H3B1 2.29(5) .
U2 H1B1 2.31(5) .
U2 H3B3 2.31(4) .
U2 H2B2 2.33(5) .
U2 H2B1 2.33(4) .
U2 H3B2 2.36(5) .
U2 H1B3 2.40(5) .
U2 H1B2 2.46(5) .
U2 B2 2.517(7) .
U2 B3 2.530(6) .
U2 B1 2.537(7) .
U2 S1A 2.8531(12) .
U2 S1C 2.8715(12) .
U2 S1B 2.9108(11) .
U3 H3B6 2.17(4) .
U3 H2B4 2.18(4) .
U3 H2B6 2.24(4) .
U3 H1B5 2.26(4) .
U3 H2B5 2.26(4) .
U3 H3B4 2.33(4) .
U3 H1B6 2.37(4) .
U3 H1B4 2.37(4) .
U3 H3B5 2.43(4) .
U3 B4 2.520(6) .
U3 B6 2.521(6) .
U3 B5 2.525(6) .
U3 S2A 2.8606(11) .
U3 S2B 2.8701(11) .
U3 S2C 2.9013(11) .
B1 H1B1 1.15(5) .
B1 H2B1 1.16(5) .
B1 H3B1 1.01(5) .
B1 H4B1 0.95(5) .
B2 H1B2 1.16(5) .
B2 H2B2 1.14(5) .
B2 H3B2 1.04(5) .
B2 H4B2 0.94(5) .
B3 H1B3 1.24(5) .
B3 H2B3 1.14(3) .
B3 H3B3 1.30(4) .
B3 H4B3 1.02(4) .
B4 H1B4 1.18(5) .
B4 H2B4 1.25(3) .
B4 H3B4 1.13(4) .
B4 H4B4 0.97(4) .
B5 H1B5 1.18(3) .
B5 H2B5 1.26(4) .
B5 H3B5 1.19(4) .
B5 H4B5 1.07(4) .
B6 H1B6 1.10(4) .
B6 H2B6 1.17(4) .
B6 H3B6 1.25(3) .
B6 H4B6 0.99(3) .
S1A P1A 2.0547(16) .
S2A P2A 2.0560(15) .
P1A C1A 1.683(4) .
P1A C2A 1.828(5) .
P1A C8A 1.828(5) .
P2A C1A 1.669(5) .
P2A C14A 1.813(5) .
P2A C20A 1.822(4) .
C2A C7A 1.377(6) .
C2A C3A 1.393(6) .
C3A C4A 1.388(6) .
C4A C5A 1.358(7) .
C5A C6A 1.378(7) .
C6A C7A 1.376(6) .
C8A C13A 1.376(6) .
C8A C9A 1.391(6) .
C9A C10A 1.375(6) .
C10A C11A 1.372(7) .
C11A C12A 1.371(7) .
C12A C13A 1.398(7) .
C14A C15A 1.380(6) .
C14A C19A 1.404(6) .
C15A C16A 1.386(6) .
C16A C17A 1.389(7) .
C17A C18A 1.384(7) .
C18A C19A 1.370(6) .
C20A C25A 1.392(6) .
C20A C21A 1.392(6) .
C21A C22A 1.398(7) .
C22A C23A 1.363(7) .
C23A C24A 1.378(7) .
C24A C25A 1.389(7) .
S1B P1B 2.0605(16) .
S2B P2B 2.0586(16) .
P1B C1B 1.675(5) .
P1B C2B 1.823(4) .
P1B C8B 1.824(4) .
P2B C1B 1.691(4) .
P2B C14B 1.813(4) .
P2B C20B 1.834(4) .
C2B C3B 1.387(6) .
C2B C7B 1.397(6) .
C3B C4B 1.386(6) .
C4B C5B 1.357(6) .
C5B C6B 1.368(6) .
C6B C7B 1.385(6) .
C8B C13B 1.390(6) .
C8B C9B 1.390(6) .
C9B C10B 1.398(6) .
C10B C11B 1.384(7) .
C11B C12B 1.384(6) .
C12B C13B 1.391(6) .
C14B C15B 1.390(6) .
C14B C19B 1.395(6) .
C15B C16B 1.396(6) .
C16B C17B 1.367(6) .
C17B C18B 1.384(6) .
C18B C19B 1.400(6) .
C20B C21B 1.387(6) .
C20B C25B 1.399(6) .
C21B C22B 1.384(6) .
C22B C23B 1.377(7) .
C23B C24B 1.381(7) .
C24B C25B 1.384(6) .
S1C P1C 2.0662(15) .
S2C P2C 2.0621(16) .
P1C C1C 1.674(4) .
P1C C8C 1.816(5) .
P1C C2C 1.819(5) .
P2C C1C 1.675(4) .
P2C C14C 1.815(4) .
P2C C20C 1.824(4) .
C2C C7C 1.397(6) .
C2C C3C 1.401(6) .
C3C C4C 1.371(6) .
C4C C5C 1.385(7) .
C5C C6C 1.371(7) .
C6C C7C 1.382(6) .
C8C C13C 1.391(6) .
C8C C9C 1.396(6) .
C9C C10C 1.386(6) .
C10C C11C 1.376(7) .
C11C C12C 1.387(7) .
C12C C13C 1.368(7) .
C14C C15C 1.370(6) .
C14C C19C 1.392(6) .
C15C C16C 1.386(6) .
C16C C17C 1.373(7) .
C17C C18C 1.382(7) .
C18C C19C 1.387(7) .
C20C C21C 1.398(6) .
C20C C25C 1.404(6) .
C21C C22C 1.374(6) .
C22C C23C 1.383(7) .
C23C C24C 1.378(7) .
C24C C25C 1.385(6) .
C1 C6 1.300(10) .
C1 C2 1.435(9) .
C1 C7 1.466(7) .
C2 C3 1.302(10) .
C3 C4 1.386(10) .
C4 C5 1.344(11) .
C5 C6 1.453(11) .
C8 C9 1.390(8) .
C8 C13 1.397(9) .
C8 C14 1.416(8) .
C9 C10 1.355(8) .
C10 C11 1.393(9) .
C11 C12 1.374(9) .
C12 C13 1.368(9) .
C15 C20 1.365(9) .
C15 C16 1.375(9) .
C15 C21 1.527(9) .
C16 C17 1.447(11) .
C17 C18 1.369(11) .
C18 C19 1.353(10) .
C19 C20 1.346(9) .
C22 C25 1.184(13) .
C22 C23 1.433(11) .
C22 C24 1.441(11) .
C23 C24 1.364(12) 2_666
C24 C23 1.364(12) 2_666
